data_1541903
loop_
_publ_author_name
'Arom\'i, G.'
'Beavers, C. M.'
'S\'anchez Costa, J.'
'Craig, G. A.'
'M\'inguez Espallargas, G.'
'Orera, A.'
'Roubeau, O.'

_publ_section_title
;
 Snapshots of a solid-state transformation: coexistence of three phases
 trapped in one crystal
;
_journal_issue 4
_journal_name_full 'Chem. Sci.'
_journal_page_first 2907
_journal_paper_doi 10.1039/C5SC04287A
_journal_volume 7
_journal_year 2016
_chemical_formula_moiety 'C36 H30 Fe N10 O2, 2(Cl O4), C3 H6 O'
_chemical_formula_sum 'C39 H36 Cl2 Fe N10 O11'
_chemical_formula_weight 947.53
_chemical_name_systematic
;
 ?
;
_space_group_crystal_system triclinic
_space_group_IT_number 2
_space_group_name_Hall '-P 1'
_space_group_name_H-M_alt 'P -1'
_symmetry_space_group_name_Hall '-P 1'
_symmetry_space_group_name_H-M 'P -1'
_atom_sites_solution_hydrogens mixed
_audit_creation_method SHELXL-2013
_audit_update_record
;
2015-03-10 deposited with the CCDC.
2016-01-05 downloaded from the CCDC.
;
_cell_angle_alpha 71.402(8)
_cell_angle_beta 68.242(8)
_cell_angle_gamma 67.214(8)
_cell_formula_units_Z 2
_cell_length_a 12.906(9)
_cell_length_b 13.199(9)
_cell_length_c 14.759(10)
_cell_measurement_reflns_used 3947
_cell_measurement_temperature 150(2)
_cell_measurement_theta_max 24.73
_cell_measurement_theta_min 3.08
_cell_volume 2107(3)
_computing_cell_refinement 'Bruker SAINT'
_computing_data_collection 'Bruker APEX 2'
_computing_data_reduction 'Bruker SAINT'
_computing_structure_refinement 'SHELXL-2013 (Sheldrick, 2013)'
_computing_structure_solution 'SIR97 (Altomare, 1999)'
_diffrn_ambient_temperature 150(2)
_diffrn_measured_fraction_theta_full 0.993
_diffrn_measured_fraction_theta_max 0.977
_diffrn_measurement_device_type 'Bruker APEX II CCD diffractometer'
_diffrn_measurement_method '\p and \w rotation with narrow frames'
_diffrn_radiation_monochromator 'silicon 111'
_diffrn_radiation_source 'Advanced Light Source station 11.3.1'
_diffrn_radiation_type synchrotron
_diffrn_radiation_wavelength 0.7749
_diffrn_reflns_av_R_equivalents 0.0779
_diffrn_reflns_av_unetI/netI 0.0891
_diffrn_reflns_Laue_measured_fraction_full 0.993
_diffrn_reflns_Laue_measured_fraction_max 0.977
_diffrn_reflns_limit_h_max 14
_diffrn_reflns_limit_h_min -13
_diffrn_reflns_limit_k_max 14
_diffrn_reflns_limit_k_min -14
_diffrn_reflns_limit_l_max 16
_diffrn_reflns_limit_l_min -16
_diffrn_reflns_number 15425
_diffrn_reflns_point_group_measured_fraction_full 0.993
_diffrn_reflns_point_group_measured_fraction_max 0.977
_diffrn_reflns_theta_full 24.900
_diffrn_reflns_theta_max 25.087
_diffrn_reflns_theta_min 2.889
_exptl_absorpt_coefficient_mu 0.699
_exptl_absorpt_correction_T_max 0.745
_exptl_absorpt_correction_T_min 0.520
_exptl_absorpt_correction_type multi-scan
_exptl_absorpt_process_details 'SADABS Bruker AXS Madison WI US'
_exptl_crystal_colour orange
_exptl_crystal_density_diffrn 1.493
_exptl_crystal_description block
_exptl_crystal_F_000 976
_exptl_crystal_size_max 0.18
_exptl_crystal_size_mid 0.14
_exptl_crystal_size_min 0.08
_refine_diff_density_max 0.729
_refine_diff_density_min -0.424
_refine_diff_density_rms 0.112
_refine_ls_extinction_method none
_refine_ls_goodness_of_fit_ref 1.033
_refine_ls_hydrogen_treatment mixed
_refine_ls_matrix_type full
_refine_ls_number_parameters 584
_refine_ls_number_reflns 5640
_refine_ls_number_restraints 0
_refine_ls_restrained_S_all 1.033
_refine_ls_R_factor_all 0.1252
_refine_ls_R_factor_gt 0.0819
_refine_ls_shift/su_max 0.000
_refine_ls_shift/su_mean 0.000
_refine_ls_structure_factor_coef Fsqd
_refine_ls_weighting_details 'w=1/[\s^2^(Fo^2^)+(0.1684P)^2^+0.9250P] where P=(Fo^2^+2Fc^2^)/3'
_refine_ls_weighting_scheme calc
_refine_ls_wR_factor_gt 0.2314
_refine_ls_wR_factor_ref 0.2632
_reflns_Friedel_coverage 0.000
_reflns_number_gt 3580
_reflns_number_total 5640
_reflns_threshold_expression 'I > 2\s(I)'
_cod_data_source_file c5sc04287a2.cif
_cod_data_source_block srj31_Final_LS
_cod_depositor_comments 'Adding full bibliography for 1541896--1541904.cif.'
_cod_database_code 1541903
_shelx_space_group_comment
;
The symmetry employed for this shelxl refinement is uniquely defined
by the following loop, which should always be used as a source of
symmetry information in preference to the above space-group names.
They are only intended as comments.
;
_shelx_estimated_absorpt_t_min 0.884
_shelx_estimated_absorpt_t_max 0.946
_shelxl_version_number 2013-4

loop_
_space_group_symop_operation_xyz
'x, y, z'
'-x, -y, -z'

loop_
_atom_site_label
_atom_site_type_symbol
_atom_site_fract_x
_atom_site_fract_y
_atom_site_fract_z
_atom_site_U_iso_or_equiv
_atom_site_adp_type
_atom_site_occupancy
_atom_site_site_symmetry_order
_atom_site_calc_flag
_atom_site_refinement_flags_posn
_atom_site_refinement_flags_adp
Fe1 Fe 0.49013(9) 0.74110(9) 0.24218(8) 0.0448(4) Uani 1 1 d . .
O1 O 0.9011(6) 0.6021(6) -0.1825(5) 0.086(2) Uani 1 1 d . .
O2 O 0.2016(5) 0.8544(5) 0.5833(4) 0.0697(17) Uani 1 1 d . .
N1 N 0.7410(6) 0.6998(5) 0.0893(5) 0.0503(16) Uani 1 1 d . .
H1A H 0.778(7) 0.722(7) 0.118(6) 0.060 Uiso 1 1 d . U
N2 N 0.6285(5) 0.7020(5) 0.1253(4) 0.0435(14) Uani 1 1 d . .
N3 N 0.4233(5) 0.6894(5) 0.1740(4) 0.0455(15) Uani 1 1 d . .
N4 N 0.3309(5) 0.7588(5) 0.3312(5) 0.0497(16) Uani 1 1 d . .
N5 N 0.2648(6) 0.7990(5) 0.4138(4) 0.0473(15) Uani 1 1 d . .
H5B H 0.306(7) 0.828(6) 0.438(6) 0.057 Uiso 1 1 d . U
N6 N 0.5765(6) 0.4914(5) 0.3396(5) 0.0505(16) Uani 1 1 d . .
H6B H 0.540(7) 0.470(7) 0.308(6) 0.061 Uiso 1 1 d . U
N7 N 0.5571(5) 0.6017(5) 0.3277(4) 0.0487(16) Uani 1 1 d . .
N8 N 0.5451(5) 0.7963(5) 0.3148(5) 0.0478(15) Uani 1 1 d . .
N9 N 0.4471(5) 0.9025(5) 0.1811(4) 0.0453(15) Uani 1 1 d . .
N10 N 0.3970(6) 0.9678(5) 0.1112(5) 0.0523(16) Uani 1 1 d . .
H10A H 0.368(7) 0.926(7) 0.078(6) 0.063 Uiso 1 1 d . U
C1 C 0.9480(11) 0.5755(11) -0.2786(8) 0.102(4) Uani 1 1 d . .
H1B H 0.8869 0.5662 -0.2968 0.154 Uiso 1 1 calc R U
H1C H 1.0133 0.5055 -0.2779 0.154 Uiso 1 1 calc R U
H1D H 0.9762 0.6363 -0.3275 0.154 Uiso 1 1 calc R U
C2 C 0.9722(8) 0.6164(8) -0.1406(7) 0.073(3) Uani 1 1 d . .
C3 C 1.0904(9) 0.6038(9) -0.1895(8) 0.085(3) Uani 1 1 d . .
H3A H 1.1240 0.5845 -0.2533 0.102 Uiso 1 1 calc R U
C4 C 1.1570(9) 0.6191(9) -0.1455(9) 0.087(3) Uani 1 1 d . .
H4A H 1.2384 0.6075 -0.1774 0.104 Uiso 1 1 calc R U
C5 C 1.1076(9) 0.6516(10) -0.0546(9) 0.091(3) Uani 1 1 d . .
H5A H 1.1535 0.6657 -0.0250 0.110 Uiso 1 1 calc R U
C6 C 0.9874(7) 0.6634(8) -0.0063(8) 0.071(3) Uani 1 1 d . .
H6A H 0.9538 0.6821 0.0576 0.086 Uiso 1 1 calc R U
C7 C 0.9189(7) 0.6488(6) -0.0492(6) 0.054(2) Uani 1 1 d . .
C8 C 0.7951(7) 0.6602(6) 0.0027(6) 0.052(2) Uani 1 1 d . .
C9 C 0.7126(7) 0.6377(6) -0.0169(6) 0.054(2) Uani 1 1 d . .
H9A H 0.7227 0.6096 -0.0724 0.065 Uiso 1 1 calc R U
C10 C 0.6077(7) 0.6642(6) 0.0618(6) 0.0479(18) Uani 1 1 d . .
C11 C 0.4912(7) 0.6566(6) 0.0871(6) 0.0494(19) Uani 1 1 d . .
C12 C 0.4470(8) 0.6225(6) 0.0338(6) 0.059(2) Uani 1 1 d . .
H12A H 0.4929 0.6031 -0.0290 0.071 Uiso 1 1 calc R U
C13 C 0.3334(8) 0.6174(7) 0.0752(7) 0.062(2) Uani 1 1 d . .
H13A H 0.3016 0.5915 0.0414 0.074 Uiso 1 1 calc R U
C14 C 0.2660(7) 0.6491(7) 0.1641(7) 0.058(2) Uani 1 1 d . .
H14A H 0.1882 0.6451 0.1919 0.070 Uiso 1 1 calc R U
C15 C 0.3128(7) 0.6873(6) 0.2131(6) 0.0467(18) Uani 1 1 d . .
C16 C 0.2596(7) 0.7287(6) 0.3036(6) 0.0499(19) Uani 1 1 d . .
C17 C 0.1480(7) 0.7492(7) 0.3697(6) 0.058(2) Uani 1 1 d . .
H17A H 0.0829 0.7342 0.3674 0.069 Uiso 1 1 calc R U
C18 C 0.1512(7) 0.7974(7) 0.4416(6) 0.055(2) Uani 1 1 d . .
C19 C 0.0602(8) 0.8401(7) 0.5268(6) 0.061(2) Uani 1 1 d . .
C20 C -0.0576(8) 0.8545(8) 0.5374(8) 0.077(3) Uani 1 1 d . .
H20A H -0.0763 0.8370 0.4888 0.092 Uiso 1 1 calc R U
C21 C -0.1453(9) 0.8936(9) 0.6171(9) 0.092(3) Uani 1 1 d . .
H21A H -0.2245 0.9034 0.6236 0.110 Uiso 1 1 calc R U
C22 C -0.1183(10) 0.9185(9) 0.6871(8) 0.085(3) Uani 1 1 d . .
H22A H -0.1791 0.9419 0.7438 0.102 Uiso 1 1 calc R U
C23 C -0.0066(10) 0.9108(9) 0.6779(8) 0.087(3) Uani 1 1 d . .
H23A H 0.0094 0.9331 0.7253 0.104 Uiso 1 1 calc R U
C24 C 0.0845(7) 0.8694(7) 0.5974(7) 0.062(2) Uani 1 1 d . .
C25 C 0.2339(10) 0.8779(9) 0.6569(8) 0.090(3) Uani 1 1 d . .
H25A H 0.3193 0.8601 0.6382 0.135 Uiso 1 1 calc R U
H25B H 0.2072 0.8320 0.7223 0.135 Uiso 1 1 calc R U
H25C H 0.1971 0.9576 0.6599 0.135 Uiso 1 1 calc R U
C26 C 0.6364(7) 0.4303(7) 0.4074(6) 0.055(2) Uani 1 1 d . .
H26A H 0.6590 0.3508 0.4279 0.066 Uiso 1 1 calc R U
C27 C 0.6588(7) 0.5018(7) 0.4412(5) 0.056(2) Uani 1 1 d . .
H27A H 0.6996 0.4834 0.4891 0.067 Uiso 1 1 calc R U
C28 C 0.6078(7) 0.6104(7) 0.3891(5) 0.0491(19) Uani 1 1 d . .
C29 C 0.5959(7) 0.7264(7) 0.3858(6) 0.0514(19) Uani 1 1 d . .
C30 C 0.6304(7) 0.7634(7) 0.4444(6) 0.059(2) Uani 1 1 d . .
H30A H 0.6665 0.7120 0.4939 0.071 Uiso 1 1 calc R U
C31 C 0.6106(8) 0.8780(8) 0.4286(7) 0.066(2) Uani 1 1 d . .
H31A H 0.6340 0.9060 0.4673 0.079 Uiso 1 1 calc R U
C32 C 0.5569(8) 0.9517(7) 0.3565(7) 0.061(2) Uani 1 1 d . .
H32A H 0.5420 1.0303 0.3463 0.073 Uiso 1 1 calc R U
C33 C 0.5252(7) 0.9089(6) 0.2991(6) 0.0493(19) Uani 1 1 d . .
C34 C 0.4697(7) 0.9678(7) 0.2206(6) 0.051(2) Uani 1 1 d . .
C35 C 0.4306(7) 1.0801(7) 0.1722(6) 0.060(2) Uani 1 1 d . .
H35A H 0.4352 1.1444 0.1844 0.072 Uiso 1 1 calc R U
C36 C 0.3850(7) 1.0771(7) 0.1045(7) 0.062(2) Uani 1 1 d . .
H36A H 0.3507 1.1401 0.0599 0.074 Uiso 1 1 calc R U
Cl1 Cl 0.5630(2) 0.65412(19) -0.27076(16) 0.0688(7) Uani 1 1 d . .
Cl2 Cl 0.9049(2) 0.7898(2) 0.2311(2) 0.0800(8) Uani 1 1 d . .
O3 O 0.6219(6) 0.6480(6) -0.2028(5) 0.0820(19) Uani 1 1 d . .
O4 O 0.5274(7) 0.7647(5) -0.3217(5) 0.094(2) Uani 1 1 d . .
O5 O 0.4649(7) 0.6148(7) -0.2167(6) 0.103(2) Uani 1 1 d . .
O6 O 0.6380(8) 0.5841(6) -0.3403(5) 0.100(2) Uani 1 1 d . .
O7 O 0.8777(7) 0.8751(7) 0.2795(7) 0.121(3) Uani 1 1 d . .
O8 O 0.8088(6) 0.7996(7) 0.2020(5) 0.096(2) Uani 1 1 d . .
O9 O 1.0024(7) 0.7941(10) 0.1461(7) 0.139(4) Uani 1 1 d . .
O10 O 0.9344(10) 0.6926(8) 0.3007(10) 0.166(5) Uani 1 1 d . .
O1S O 0.6689(6) 0.1028(5) 0.0067(5) 0.0750(17) Uani 1 1 d . .
C1S C 0.7655(9) 0.0731(8) 0.0174(7) 0.070(2) Uani 1 1 d . .
C2S C 0.8664(9) -0.0024(11) -0.0410(9) 0.098(4) Uani 1 1 d . .
H2SA H 0.8392 -0.0354 -0.0753 0.147 Uiso 1 1 calc R U
H2SB H 0.9092 -0.0623 0.0034 0.147 Uiso 1 1 calc R U
H2SC H 0.9183 0.0400 -0.0903 0.147 Uiso 1 1 calc R U
C3S C 0.7821(11) 0.1103(10) 0.0960(9) 0.099(4) Uani 1 1 d . .
H3SA H 0.7087 0.1636 0.1260 0.149 Uiso 1 1 calc R U
H3SB H 0.8439 0.1466 0.0655 0.149 Uiso 1 1 calc R U
H3SC H 0.8046 0.0449 0.1476 0.149 Uiso 1 1 calc R U

loop_
_atom_site_aniso_label
_atom_site_aniso_U_11
_atom_site_aniso_U_22
_atom_site_aniso_U_33
_atom_site_aniso_U_23
_atom_site_aniso_U_13
_atom_site_aniso_U_12
Fe1 0.0503(7) 0.0425(7) 0.0387(6) -0.0083(5) -0.0114(5) -0.0122(5)
O1 0.090(5) 0.099(5) 0.061(4) -0.031(4) 0.007(4) -0.037(4)
O2 0.080(4) 0.074(4) 0.052(3) -0.022(3) -0.016(3) -0.015(3)
N1 0.047(4) 0.058(4) 0.043(4) -0.012(3) -0.008(3) -0.016(3)
N2 0.051(4) 0.033(3) 0.041(3) -0.004(3) -0.012(3) -0.011(3)
N3 0.050(4) 0.043(4) 0.039(3) -0.003(3) -0.014(3) -0.012(3)
N4 0.052(4) 0.043(4) 0.051(4) -0.003(3) -0.016(3) -0.015(3)
N5 0.055(4) 0.045(4) 0.039(4) -0.010(3) -0.012(3) -0.014(3)
N6 0.054(4) 0.037(4) 0.056(4) -0.004(3) -0.018(3) -0.012(3)
N7 0.052(4) 0.052(4) 0.038(3) -0.009(3) -0.006(3) -0.018(3)
N8 0.043(3) 0.047(4) 0.049(4) -0.006(3) -0.012(3) -0.013(3)
N9 0.050(4) 0.040(4) 0.037(3) 0.001(3) -0.010(3) -0.014(3)
N10 0.061(4) 0.041(4) 0.050(4) -0.007(3) -0.019(3) -0.010(3)
C1 0.120(9) 0.112(9) 0.062(6) -0.042(6) 0.006(6) -0.033(8)
C2 0.070(6) 0.061(6) 0.069(6) -0.010(5) 0.001(5) -0.022(5)
C3 0.073(7) 0.071(7) 0.078(7) -0.011(5) -0.009(6) -0.004(5)
C4 0.047(5) 0.078(7) 0.093(8) -0.011(6) 0.005(6) -0.005(5)
C5 0.064(6) 0.109(9) 0.094(8) -0.018(7) -0.010(6) -0.032(6)
C6 0.051(5) 0.069(6) 0.079(6) -0.023(5) -0.005(5) -0.010(5)
C7 0.049(5) 0.044(5) 0.056(5) -0.011(4) -0.012(4) -0.004(4)
C8 0.058(5) 0.040(4) 0.049(5) -0.011(4) -0.012(4) -0.008(4)
C9 0.070(5) 0.043(5) 0.043(4) -0.007(4) -0.012(4) -0.014(4)
C10 0.052(5) 0.044(4) 0.047(4) -0.013(4) -0.016(4) -0.010(4)
C11 0.063(5) 0.039(4) 0.047(5) -0.013(4) -0.022(4) -0.007(4)
C12 0.077(6) 0.043(5) 0.057(5) -0.013(4) -0.024(5) -0.011(4)
C13 0.062(5) 0.060(5) 0.076(6) -0.023(5) -0.035(5) -0.010(4)
C14 0.056(5) 0.056(5) 0.069(6) -0.014(4) -0.022(4) -0.019(4)
C15 0.053(5) 0.038(4) 0.047(4) -0.009(3) -0.016(4) -0.011(4)
C16 0.051(5) 0.043(4) 0.053(5) -0.004(4) -0.020(4) -0.011(4)
C17 0.041(4) 0.056(5) 0.070(6) -0.009(4) -0.014(4) -0.013(4)
C18 0.051(5) 0.050(5) 0.051(5) -0.004(4) -0.008(4) -0.012(4)
C19 0.068(6) 0.049(5) 0.051(5) -0.004(4) -0.010(4) -0.013(4)
C20 0.064(6) 0.076(7) 0.083(7) -0.016(6) -0.013(5) -0.022(5)
C21 0.057(6) 0.084(8) 0.101(9) -0.027(7) 0.011(6) -0.013(5)
C22 0.072(7) 0.089(8) 0.063(6) -0.025(6) -0.002(5) -0.002(6)
C23 0.092(8) 0.075(7) 0.065(6) -0.018(5) 0.000(6) -0.014(6)
C24 0.053(5) 0.052(5) 0.064(6) -0.008(4) -0.005(4) -0.012(4)
C25 0.105(8) 0.092(8) 0.087(7) -0.045(6) -0.030(6) -0.020(6)
C26 0.063(5) 0.045(5) 0.046(5) -0.002(4) -0.010(4) -0.015(4)
C27 0.056(5) 0.070(6) 0.031(4) -0.009(4) -0.011(4) -0.013(4)
C28 0.050(4) 0.057(5) 0.040(4) -0.013(4) -0.008(4) -0.018(4)
C29 0.059(5) 0.058(5) 0.040(4) -0.013(4) -0.007(4) -0.026(4)
C30 0.072(6) 0.063(6) 0.047(5) -0.018(4) -0.014(4) -0.021(4)
C31 0.074(6) 0.077(7) 0.057(5) -0.024(5) -0.012(5) -0.031(5)
C32 0.069(5) 0.056(5) 0.065(6) -0.025(5) -0.013(5) -0.020(4)
C33 0.052(5) 0.045(5) 0.046(4) -0.010(4) -0.009(4) -0.014(4)
C34 0.049(4) 0.045(5) 0.056(5) -0.018(4) -0.003(4) -0.016(4)
C35 0.064(5) 0.058(6) 0.058(5) -0.022(4) -0.013(4) -0.016(4)
C36 0.060(5) 0.046(5) 0.059(5) 0.000(4) -0.010(4) -0.009(4)
Cl1 0.1015(18) 0.0596(14) 0.0569(13) -0.0092(11) -0.0313(13) -0.0302(13)
Cl2 0.0669(15) 0.0825(18) 0.0958(19) -0.0398(16) -0.0262(14) -0.0081(13)
O3 0.102(5) 0.093(5) 0.071(4) -0.016(4) -0.041(4) -0.035(4)
O4 0.139(6) 0.056(4) 0.070(4) -0.014(4) -0.036(4) -0.006(4)
O5 0.119(6) 0.133(7) 0.091(5) -0.020(5) -0.027(5) -0.076(6)
O6 0.173(7) 0.062(4) 0.068(4) -0.022(4) -0.046(5) -0.021(4)
O7 0.098(6) 0.125(7) 0.166(9) -0.085(7) -0.037(6) -0.017(5)
O8 0.059(4) 0.159(7) 0.089(5) -0.065(5) -0.006(4) -0.034(4)
O9 0.064(5) 0.225(11) 0.133(8) -0.086(8) -0.011(5) -0.028(6)
O10 0.171(10) 0.091(7) 0.226(13) 0.029(8) -0.114(10) -0.024(6)
O1S 0.080(5) 0.076(4) 0.078(4) -0.021(3) -0.027(4) -0.024(4)
C1S 0.062(6) 0.073(6) 0.083(7) -0.010(5) -0.033(5) -0.022(5)
C2S 0.068(6) 0.133(10) 0.101(8) -0.046(8) -0.031(6) -0.015(7)
C3S 0.122(9) 0.082(8) 0.114(9) -0.030(7) -0.054(8) -0.026(7)

loop_
_atom_type_symbol
_atom_type_description
_atom_type_scat_dispersion_real
_atom_type_scat_dispersion_imag
_atom_type_scat_source
C C -0.0020 0.0020 'WCROMER Program in WinGX L.Kissel & R.H.Pratt Acta Cryst A46 170 1990'
H H 0.0000 0.0000 'WCROMER Program in WinGX L.Kissel & R.H.Pratt Acta Cryst A46 170 1990'
N N -0.0031 0.0040 'WCROMER Program in WinGX L.Kissel & R.H.Pratt Acta Cryst A46 170 1990'
O O -0.0041 0.0074 'WCROMER Program in WinGX L.Kissel & R.H.Pratt Acta Cryst A46 170 1990'
Cl Cl 0.1408 0.1896 'WCROMER Program in WinGX L.Kissel & R.H.Pratt Acta Cryst A46 170 1990'
Fe Fe 0.2064 0.9930 'WCROMER Program in WinGX L.Kissel & R.H.Pratt Acta Cryst A46 170 1990'

loop_
_geom_angle_atom_site_label_1
_geom_angle_atom_site_label_2
_geom_angle_atom_site_label_3
_geom_angle
N8 Fe1 N3 176.0(3)
N8 Fe1 N7 79.1(3)
N3 Fe1 N7 101.9(3)
N8 Fe1 N4 97.4(3)
N3 Fe1 N4 78.7(3)
N7 Fe1 N4 93.4(3)
N8 Fe1 N9 79.6(3)
N3 Fe1 N9 99.4(3)
N7 Fe1 N9 158.7(3)
N4 Fe1 N9 90.7(2)
N8 Fe1 N2 103.9(3)
N3 Fe1 N2 79.9(3)
N7 Fe1 N2 90.6(2)
N4 Fe1 N2 158.7(3)
N9 Fe1 N2 93.2(2)
C2 O1 C1 119.6(8)
C24 O2 C25 119.1(7)
N2 N1 C8 111.7(7)
N2 N1 H1A 125(5)
C8 N1 H1A 123(5)
C10 N2 N1 106.7(6)
C10 N2 Fe1 113.9(5)
N1 N2 Fe1 139.4(5)
C15 N3 C11 121.9(6)
C15 N3 Fe1 119.8(5)
C11 N3 Fe1 118.3(5)
N5 N4 C16 105.7(6)
N5 N4 Fe1 138.2(5)
C16 N4 Fe1 116.0(5)
N4 N5 C18 112.9(7)
N4 N5 H5B 113(5)
C18 N5 H5B 134(5)
N7 N6 C26 111.5(7)
N7 N6 H6B 118(5)
C26 N6 H6B 130(5)
N6 N7 C28 105.6(6)
N6 N7 Fe1 137.6(5)
C28 N7 Fe1 116.6(5)
C29 N8 C33 119.6(7)
C29 N8 Fe1 120.8(5)
C33 N8 Fe1 119.4(5)
N10 N9 C34 107.8(6)
N10 N9 Fe1 136.9(5)
C34 N9 Fe1 115.3(5)
N9 N10 C36 110.1(7)
N9 N10 H10A 115(4)
C36 N10 H10A 135(4)
O1 C1 H1B 109.5
O1 C1 H1C 109.5
H1B C1 H1C 109.5
O1 C1 H1D 109.5
H1B C1 H1D 109.5
H1C C1 H1D 109.5
O1 C2 C7 116.5(8)
O1 C2 C3 121.6(9)
C7 C2 C3 121.8(10)
C4 C3 C2 119.5(10)
C4 C3 H3A 120.2
C2 C3 H3A 120.2
C3 C4 C5 120.6(9)
C3 C4 H4A 119.7
C5 C4 H4A 119.7
C4 C5 C6 118.7(11)
C4 C5 H5A 120.7
C6 C5 H5A 120.7
C7 C6 C5 121.7(9)
C7 C6 H6A 119.2
C5 C6 H6A 119.2
C6 C7 C2 117.6(8)
C6 C7 C8 120.6(8)
C2 C7 C8 121.7(8)
C9 C8 N1 106.2(7)
C9 C8 C7 132.5(7)
N1 C8 C7 121.4(7)
C8 C9 C10 106.8(7)
C8 C9 H9A 126.6
C10 C9 H9A 126.6
N2 C10 C9 108.7(7)
N2 C10 C11 116.5(6)
C9 C10 C11 134.9(7)
N3 C11 C12 120.7(7)
N3 C11 C10 111.3(6)
C12 C11 C10 127.9(7)
C11 C12 C13 117.6(8)
C11 C12 H12A 121.2
C13 C12 H12A 121.2
C14 C13 C12 121.1(8)
C14 C13 H13A 119.5
C12 C13 H13A 119.5
C13 C14 C15 119.3(8)
C13 C14 H14A 120.4
C15 C14 H14A 120.4
N3 C15 C14 119.3(7)
N3 C15 C16 110.8(6)
C14 C15 C16 129.9(7)
N4 C16 C17 110.9(7)
N4 C16 C15 114.7(7)
C17 C16 C15 134.4(7)
C16 C17 C18 105.8(7)
C16 C17 H17A 127.1
C18 C17 H17A 127.1
N5 C18 C17 104.7(7)
N5 C18 C19 124.0(8)
C17 C18 C19 131.3(8)
C24 C19 C20 118.3(8)
C24 C19 C18 122.5(8)
C20 C19 C18 119.1(8)
C21 C20 C19 120.6(10)
C21 C20 H20A 119.7
C19 C20 H20A 119.7
C22 C21 C20 119.6(10)
C22 C21 H21A 120.2
C20 C21 H21A 120.2
C23 C22 C21 122.0(10)
C23 C22 H22A 119.0
C21 C22 H22A 119.0
C22 C23 C24 119.0(11)
C22 C23 H23A 120.5
C24 C23 H23A 120.5
C19 C24 O2 116.2(7)
C19 C24 C23 120.3(9)
O2 C24 C23 123.5(9)
O2 C25 H25A 109.5
O2 C25 H25B 109.5
H25A C25 H25B 109.5
O2 C25 H25C 109.5
H25A C25 H25C 109.5
H25B C25 H25C 109.5
N6 C26 C27 108.3(7)
N6 C26 H26A 125.8
C27 C26 H26A 125.8
C26 C27 C28 104.7(7)
C26 C27 H27A 127.6
C28 C27 H27A 127.6
N7 C28 C27 109.8(7)
N7 C28 C29 113.5(7)
C27 C28 C29 136.7(7)
N8 C29 C30 122.8(7)
N8 C29 C28 109.8(6)
C30 C29 C28 127.4(8)
C29 C30 C31 117.9(8)
C29 C30 H30A 121.1
C31 C30 H30A 121.1
C32 C31 C30 120.2(8)
C32 C31 H31A 119.9
C30 C31 H31A 119.9
C31 C32 C33 119.1(8)
C31 C32 H32A 120.4
C33 C32 H32A 120.4
N8 C33 C32 120.4(7)
N8 C33 C34 110.4(7)
C32 C33 C34 129.2(7)
N9 C34 C35 108.6(7)
N9 C34 C33 115.1(7)
C35 C34 C33 136.3(7)
C36 C35 C34 105.4(7)
C36 C35 H35A 127.3
C34 C35 H35A 127.3
C35 C36 N10 108.1(8)
C35 C36 H36A 126.0
N10 C36 H36A 126.0
O4 Cl1 O5 110.3(5)
O4 Cl1 O6 109.5(4)
O5 Cl1 O6 107.5(5)
O4 Cl1 O3 109.7(4)
O5 Cl1 O3 109.1(4)
O6 Cl1 O3 110.7(5)
O10 Cl2 O7 103.9(7)
O10 Cl2 O8 113.0(6)
O7 Cl2 O8 110.5(5)
O10 Cl2 O9 109.9(7)
O7 Cl2 O9 110.1(6)
O8 Cl2 O9 109.4(5)
O1S C1S C2S 121.8(9)
O1S C1S C3S 119.4(9)
C2S C1S C3S 118.7(9)
C1S C2S H2SA 109.5
C1S C2S H2SB 109.5
H2SA C2S H2SB 109.5
C1S C2S H2SC 109.5
H2SA C2S H2SC 109.5
H2SB C2S H2SC 109.5
C1S C3S H3SA 109.5
C1S C3S H3SB 109.5
H3SA C3S H3SB 109.5
C1S C3S H3SC 109.5
H3SA C3S H3SC 109.5
H3SB C3S H3SC 109.5

loop_
_geom_bond_atom_site_label_1
_geom_bond_atom_site_label_2
_geom_bond_distance
Fe1 N8 1.909(6)
Fe1 N3 1.940(6)
Fe1 N7 1.955(6)
Fe1 N4 1.956(6)
Fe1 N9 1.972(6)
Fe1 N2 2.000(6)
O1 C2 1.374(12)
O1 C1 1.421(11)
O2 C24 1.389(10)
O2 C25 1.449(11)
N1 N2 1.341(8)
N1 C8 1.370(10)
N1 H1A 0.91(8)
N2 C10 1.336(9)
N3 C15 1.334(9)
N3 C11 1.352(9)
N4 N5 1.337(8)
N4 C16 1.355(9)
N5 C18 1.375(10)
N5 H5B 0.97(8)
N6 N7 1.341(8)
N6 C26 1.351(10)
N6 H6B 0.93(8)
N7 C28 1.351(9)
N8 C29 1.342(10)
N8 C33 1.363(10)
N9 N10 1.312(8)
N9 C34 1.346(9)
N10 C36 1.364(10)
N10 H10A 1.06(8)
C1 H1B 0.9800
C1 H1C 0.9800
C1 H1D 0.9800
C2 C7 1.389(13)
C2 C3 1.393(14)
C3 C4 1.355(15)
C3 H3A 0.9500
C4 C5 1.383(16)
C4 H4A 0.9500
C5 C6 1.415(13)
C5 H5A 0.9500
C6 C7 1.358(12)
C6 H6A 0.9500
C7 C8 1.464(11)
C8 C9 1.354(11)
C9 C10 1.425(11)
C9 H9A 0.9500
C10 C11 1.444(11)
C11 C12 1.381(11)
C12 C13 1.382(12)
C12 H12A 0.9500
C13 C14 1.369(12)
C13 H13A 0.9500
C14 C15 1.390(10)
C14 H14A 0.9500
C15 C16 1.431(11)
C16 C17 1.387(11)
C17 C18 1.419(12)
C17 H17A 0.9500
C18 C19 1.457(11)
C19 C24 1.389(12)
C19 C20 1.411(13)
C20 C21 1.371(14)
C20 H20A 0.9500
C21 C22 1.368(15)
C21 H21A 0.9500
C22 C23 1.362(15)
C22 H22A 0.9500
C23 C24 1.405(13)
C23 H23A 0.9500
C25 H25A 0.9800
C25 H25B 0.9800
C25 H25C 0.9800
C26 C27 1.357(11)
C26 H26A 0.9500
C27 C28 1.421(11)
C27 H27A 0.9500
C28 C29 1.466(11)
C29 C30 1.380(11)
C30 C31 1.389(12)
C30 H30A 0.9500
C31 C32 1.387(12)
C31 H31A 0.9500
C32 C33 1.395(11)
C32 H32A 0.9500
C33 C34 1.438(11)
C34 C35 1.405(12)
C35 C36 1.351(12)
C35 H35A 0.9500
C36 H36A 0.9500
Cl1 O4 1.394(7)
Cl1 O5 1.416(7)
Cl1 O6 1.421(7)
Cl1 O3 1.435(6)
Cl2 O10 1.384(10)
Cl2 O7 1.386(8)
Cl2 O8 1.406(7)
Cl2 O9 1.414(9)
O1S C1S 1.209(10)
C1S C2S 1.464(14)
C1S C3S 1.503(14)
C2S H2SA 0.9800
C2S H2SB 0.9800
C2S H2SC 0.9800
C3S H3SA 0.9800
C3S H3SB 0.9800
C3S H3SC 0.9800
